data_4134648
loop_
_publ_author_name
'Chen, Xu-Lang'
'Shen, Yun-Jia'
'Gao, Chao'
'Yang, Jian'
'Sun, Xin'
'Zhang, Xin'
'Yang, Yu-Dong'
'Wei, Gong-Ping'
'Xiang, Jun-Feng'
'Sessler, Jonathan L.'
'Gong, Han-Yuan'

_publ_section_title
;
 Regulating the Structures of Self-Assembled Mechanically Interlocked
 Moleculecular Constructs via Dianion Precursor Substituent Effects.
;
_journal_name_full 'Journal of the American Chemical Society'
_journal_paper_doi 10.1021/jacs.9b13473
_journal_year 2020
_chemical_formula_sum 'C73 H45 Cd2 F16 N11 O19'
_chemical_formula_weight 1909.00
_space_group_crystal_system triclinic
_space_group_IT_number 2
_space_group_name_Hall '-P 1'
_space_group_name_H-M_alt 'P -1'
_atom_sites_solution_hydrogens geom
_audit_creation_method SHELXL-2018/3
_cell_angle_alpha 99.44(3)
_cell_angle_beta 99.77(3)
_cell_angle_gamma 105.65(3)
_cell_formula_units_Z 1
_cell_length_a 10.641(2)
_cell_length_b 11.699(2)
_cell_length_c 15.585(3)
_cell_measurement_reflns_used 6311
_cell_measurement_temperature 173.1500
_cell_measurement_theta_max 24.999
_cell_measurement_theta_min 1.359
_cell_volume 1795.6(7)
_computing_cell_refinement 'CrystalClear (Rigaku Inc., 2007)'
_computing_data_collection 'CrystalClear (Rigaku Inc., 2007)'
_computing_data_reduction 'CrystalClear (Rigaku Inc., 2007)'
_computing_structure_refinement 'SHELXL-2018/3 (Sheldrick, 2018)'
_computing_structure_solution 'SHELXT 2014/5 (Sheldrick, 2014)'
_diffrn_ambient_temperature 173.1500
_diffrn_detector_area_resol_mean 28.5714
_diffrn_measured_fraction_theta_full 1.000
_diffrn_measured_fraction_theta_max 1.000
_diffrn_measurement_device_type
;
Saturn724+ (2x2 bin mode)
;
_diffrn_measurement_method dtprofit.ref
_diffrn_radiation_type MoK\a
_diffrn_radiation_wavelength 0.71073
_diffrn_reflns_av_R_equivalents 0.0657
_diffrn_reflns_av_unetI/netI 0.0641
_diffrn_reflns_Laue_measured_fraction_full 1.000
_diffrn_reflns_Laue_measured_fraction_max 1.000
_diffrn_reflns_limit_h_max 12
_diffrn_reflns_limit_h_min -12
_diffrn_reflns_limit_k_max 13
_diffrn_reflns_limit_k_min -13
_diffrn_reflns_limit_l_max 18
_diffrn_reflns_limit_l_min -18
_diffrn_reflns_number 21345
_diffrn_reflns_point_group_measured_fraction_full 1.000
_diffrn_reflns_point_group_measured_fraction_max 1.000
_diffrn_reflns_theta_full 24.999
_diffrn_reflns_theta_max 24.999
_diffrn_reflns_theta_min 1.359
_exptl_absorpt_coefficient_mu 0.718
_exptl_absorpt_correction_T_max 0.0000
_exptl_absorpt_correction_T_min 0.0000
_exptl_absorpt_correction_type none
_exptl_crystal_colour Colorless
_exptl_crystal_density_diffrn 1.765
_exptl_crystal_description Prism
_exptl_crystal_F_000 952
_exptl_crystal_size_max 0.12
_exptl_crystal_size_mid 0.07
_exptl_crystal_size_min 0.04
_refine_diff_density_max 0.747
_refine_diff_density_min -1.003
_refine_diff_density_rms 0.100
_refine_ls_extinction_method none
_refine_ls_goodness_of_fit_ref 1.018
_refine_ls_hydrogen_treatment constr
_refine_ls_matrix_type full
_refine_ls_number_parameters 559
_refine_ls_number_reflns 6311
_refine_ls_number_restraints 0
_refine_ls_restrained_S_all 1.018
_refine_ls_R_factor_all 0.0627
_refine_ls_R_factor_gt 0.0575
_refine_ls_shift/su_max 0.000
_refine_ls_shift/su_mean 0.000
_refine_ls_structure_factor_coef Fsqd
_refine_ls_weighting_details 'w=1/[\s^2^(Fo^2^)+(0.0400P)^2^+7.5000P] where P=(Fo^2^+2Fc^2^)/3'
_refine_ls_weighting_scheme calc
_refine_ls_wR_factor_gt 0.1233
_refine_ls_wR_factor_ref 0.1272
_reflns_Friedel_coverage 0.000
_reflns_number_gt 5889
_reflns_number_total 6311
_reflns_threshold_expression 'I > 2\s(I)'
_cod_data_source_file ja9b13473_si_027.cif
_cod_data_source_block b
_cod_depositor_comments
;
The following automatic conversions were performed:

data item '_exptl_absorpt_correction_type' value 'None' was changed
to 'none' in accordance with the
/home/data/users/saulius/crontab/automatic-downloads/rss-feeds/ACS/lib/dictionaries/cif_core.dic
dictionary named 'cif_core.dic' version 2.4.2 last updated on
2011-04-26.

Automatic conversion script
Id: cif_fix_values 7556 2019-12-06 15:28:31Z antanas 
;
_cod_database_code 4134648
_shelx_shelxl_version_number 2018/3
_shelx_space_group_comment
;
The symmetry employed for this shelxl refinement is uniquely defined
by the following loop, which should always be used as a source of
symmetry information in preference to the above space-group names.
They are only intended as comments.
;

loop_
_space_group_symop_operation_xyz
'x, y, z'
'-x, -y, -z'

loop_
_atom_site_label
_atom_site_type_symbol
_atom_site_fract_x
_atom_site_fract_y
_atom_site_fract_z
_atom_site_U_iso_or_equiv
_atom_site_adp_type
_atom_site_occupancy
_atom_site_site_symmetry_order
_atom_site_calc_flag
_atom_site_refinement_flags_posn
_atom_site_refinement_flags_adp
_atom_site_refinement_flags_occupancy
_atom_site_disorder_assembly
_atom_site_disorder_group
Cd1 Cd 0.35651(4) 0.82538(3) 0.29902(2) 0.02336(12) Uani 1 1 d . . . . .
F1 F 0.0499(3) 1.1091(3) 0.3629(2) 0.0373(8) Uani 1 1 d . . . . .
F2 F 0.1581(3) 0.8725(3) 0.5650(2) 0.0419(8) Uani 1 1 d . . . . .
F3 F 0.6957(3) 0.7034(3) 0.4975(2) 0.0363(8) Uani 1 1 d . . . . .
F4 F 0.7611(3) 0.5352(3) 0.5738(2) 0.0356(7) Uani 1 1 d . . . . .
F5 F -0.1037(4) 0.4964(4) 0.1472(2) 0.0545(10) Uani 1 1 d . . . . .
F6 F 0.2680(3) 0.5795(4) 0.0147(2) 0.0518(9) Uani 1 1 d . . . . .
F7 F 0.6424(3) 1.1044(3) 0.1699(2) 0.0444(9) Uani 1 1 d . . . . .
F8 F 0.2777(3) 0.8054(3) -0.0345(2) 0.0411(8) Uani 1 1 d . . . . .
O1 O 0.2048(3) 0.9195(3) 0.3471(2) 0.0300(8) Uani 1 1 d . . . . .
O1W O 0.5203(4) 1.0015(3) 0.3813(2) 0.0311(8) Uani 1 1 d . . . . .
O2 O 0.3408(4) 1.0442(3) 0.4719(2) 0.0326(9) Uani 1 1 d . . . . .
O3 O 0.4825(4) 0.7135(3) 0.3552(2) 0.0324(9) Uani 1 1 d . . . . .
O4 O 0.3368(4) 0.7279(4) 0.4400(3) 0.0419(10) Uani 1 1 d . . . . .
O5 O 0.1694(4) 0.6814(3) 0.2224(3) 0.0363(9) Uani 1 1 d . . . . .
O6 O 0.2659(5) 0.5336(4) 0.1964(3) 0.0544(13) Uani 1 1 d . . . . .
O7 O 0.4780(4) 0.8434(4) 0.1855(2) 0.0383(10) Uani 1 1 d . . . . .
O8 O 0.3147(4) 0.9275(4) 0.1732(2) 0.0357(9) Uani 1 1 d . . . . .
O9 O 0.5162(10) 0.3387(9) 0.1091(6) 0.058(2) Uani 0.5 1 d . . P . .
N1 N 0.9021(4) 0.8605(4) 0.2128(3) 0.0275(10) Uani 1 1 d . . . . .
N2 N 0.8370(4) 0.7177(4) 0.2817(3) 0.0266(9) Uani 1 1 d . . . . .
N3 N 0.7053(4) 0.5364(4) 0.3023(3) 0.0272(10) Uani 1 1 d . . . . .
N4 N 0.5573(4) 0.3558(4) 0.3115(3) 0.0273(10) Uani 1 1 d . . . . .
N5 N 0.3420(4) 0.2852(4) 0.2629(3) 0.0309(10) Uani 1 1 d . . . . .
N6 N 0.5027(11) 0.4661(11) 0.0130(7) 0.045(3) Uani 0.5 1 d . . P . .
C1 C 0.9331(5) 0.7693(5) 0.2415(3) 0.0261(11) Uani 1 1 d . . . . .
H1A H 1.007938 0.745041 0.235018 0.031 Uiso 1 1 calc R U . . .
C2 C 0.7829(5) 0.8678(5) 0.2343(4) 0.0345(13) Uani 1 1 d . . . . .
H2A H 0.739849 0.924547 0.221852 0.041 Uiso 1 1 calc R U . . .
C3 C 0.7405(5) 0.7774(5) 0.2769(4) 0.0320(12) Uani 1 1 d . . . . .
H3A H 0.662754 0.759043 0.298341 0.038 Uiso 1 1 calc R U . . .
C4 C 0.8287(5) 0.6101(5) 0.3159(3) 0.0287(11) Uani 1 1 d . . . . .
C5 C 0.9428(6) 0.5873(6) 0.3555(4) 0.0400(14) Uani 1 1 d . . . . .
H5A H 1.027659 0.641668 0.362743 0.048 Uiso 1 1 calc R U . . .
C6 C 0.9241(6) 0.4797(6) 0.3836(4) 0.0505(18) Uani 1 1 d . . . . .
H6A H 0.997976 0.459783 0.410399 0.061 Uiso 1 1 calc R U . . .
C7 C 0.7987(6) 0.4019(6) 0.3726(4) 0.0470(16) Uani 1 1 d . . . . .
H7A H 0.785241 0.330126 0.393042 0.056 Uiso 1 1 calc R U . . .
C8 C 0.6917(5) 0.4334(5) 0.3301(4) 0.0302(12) Uani 1 1 d . . . . .
C9 C 0.4477(5) 0.3820(5) 0.2737(3) 0.0272(11) Uani 1 1 d . . . . .
H9A H 0.446462 0.455123 0.257982 0.033 Uiso 1 1 calc R U . . .
C10 C 0.5161(6) 0.2369(5) 0.3233(4) 0.0341(13) Uani 1 1 d . . . . .
H10A H 0.571062 0.195165 0.347654 0.041 Uiso 1 1 calc R U . . .
C11 C 0.3829(6) 0.1937(5) 0.2933(4) 0.0353(13) Uani 1 1 d . . . . .
H11A H 0.328320 0.116667 0.292927 0.042 Uiso 1 1 calc R U . . .
C12 C 0.2035(5) 0.2747(5) 0.2223(3) 0.0316(12) Uani 1 1 d . . . . .
H12A H 0.192393 0.355073 0.232915 0.038 Uiso 1 1 calc R U . . .
H12B H 0.144166 0.224837 0.251938 0.038 Uiso 1 1 calc R U . . .
C13 C 0.1615(5) 0.2204(4) 0.1232(3) 0.0280(11) Uani 1 1 d . . . . .
C14 C 0.0421(6) 0.2280(5) 0.0758(4) 0.0353(13) Uani 1 1 d . . . . .
H14A H -0.009008 0.266378 0.105782 0.042 Uiso 1 1 calc R U . . .
C15 C -0.0021(5) 0.1796(5) -0.0149(4) 0.0341(13) Uani 1 1 d . . . . .
H15A H -0.081655 0.186635 -0.045483 0.041 Uiso 1 1 calc R U . . .
C16 C 0.0720(5) 0.1204(5) -0.0607(4) 0.0300(12) Uani 1 1 d . . . . .
C17 C 0.1882(6) 0.1097(6) -0.0136(4) 0.0463(16) Uani 1 1 d . . . . .
H17A H 0.237550 0.068738 -0.043310 0.056 Uiso 1 1 calc R U . . .
C18 C 0.2334(6) 0.1586(6) 0.0774(4) 0.0426(15) Uani 1 1 d . . . . .
H18A H 0.312139 0.150054 0.107994 0.051 Uiso 1 1 calc R U . . .
C19 C 0.9779(5) 0.9342(5) 0.1594(3) 0.0307(12) Uani 1 1 d . . . . .
H19A H 1.071896 0.940572 0.176865 0.037 Uiso 1 1 calc R U . . .
H19B H 0.970021 1.015657 0.171701 0.037 Uiso 1 1 calc R U . . .
C20 C 0.2304(5) 0.9846(5) 0.4244(3) 0.0244(11) Uani 1 1 d . . . . .
C21 C 0.0262(5) 1.0542(5) 0.4314(3) 0.0262(11) Uani 1 1 d . . . . .
C22 C 0.1092(5) 0.9904(5) 0.4620(3) 0.0250(11) Uani 1 1 d . . . . .
C23 C 0.0802(5) 0.9366(5) 0.5322(3) 0.0270(11) Uani 1 1 d . . . . .
C24 C 0.4240(5) 0.6866(5) 0.4157(3) 0.0290(12) Uani 1 1 d . . . . .
C25 C 0.4640(5) 0.5914(5) 0.4606(3) 0.0245(11) Uani 1 1 d . . . . .
C26 C 0.5951(5) 0.6025(4) 0.4975(3) 0.0263(11) Uani 1 1 d . . . . .
C27 C 0.6306(5) 0.5144(5) 0.5365(3) 0.0264(11) Uani 1 1 d . . . . .
C28 C 0.1831(6) 0.5864(5) 0.1767(4) 0.0354(13) Uani 1 1 d . . . . .
C29 C -0.0492(6) 0.5011(5) 0.0751(4) 0.0366(13) Uani 1 1 d . . . . .
C30 C 0.0875(6) 0.5403(5) 0.0852(4) 0.0338(13) Uani 1 1 d . . . . .
C31 C 0.1357(6) 0.5386(5) 0.0083(4) 0.0381(14) Uani 1 1 d . . . . .
C32 C 0.4121(5) 0.9026(5) 0.1494(3) 0.0294(12) Uani 1 1 d . . . . .
C33 C 0.5691(5) 1.0512(5) 0.0853(3) 0.0294(12) Uani 1 1 d . . . . .
C34 C 0.4579(5) 0.9519(5) 0.0716(3) 0.0282(12) Uani 1 1 d . . . . .
C35 C 0.3887(5) 0.9020(5) -0.0155(3) 0.0277(11) Uani 1 1 d . . . . .
C36 C 0.4876(14) 0.3549(14) 0.0330(11) 0.058(4) Uani 0.5 1 d . . P . .
C37 C 0.5476(11) 0.5545(11) 0.0825(5) 0.101(4) Uani 1 1 d . . . . .

loop_
_atom_site_aniso_label
_atom_site_aniso_U_11
_atom_site_aniso_U_22
_atom_site_aniso_U_33
_atom_site_aniso_U_23
_atom_site_aniso_U_13
_atom_site_aniso_U_12
Cd1 0.0205(2) 0.0290(2) 0.0244(2) 0.01137(16) 0.00651(15) 0.00957(15)
F1 0.0372(19) 0.054(2) 0.0357(18) 0.0278(16) 0.0177(14) 0.0222(16)
F2 0.041(2) 0.057(2) 0.051(2) 0.0348(18) 0.0217(16) 0.0322(17)
F3 0.0288(17) 0.0302(17) 0.049(2) 0.0180(15) 0.0061(14) 0.0043(14)
F4 0.0244(16) 0.0403(18) 0.0426(18) 0.0161(15) 0.0013(14) 0.0104(14)
F5 0.044(2) 0.072(3) 0.042(2) 0.0064(19) 0.0112(17) 0.0094(19)
F6 0.0260(19) 0.066(2) 0.058(2) 0.0098(19) 0.0060(16) 0.0094(17)
F7 0.041(2) 0.059(2) 0.0225(16) 0.0090(15) 0.0045(14) -0.0005(17)
F8 0.0354(19) 0.045(2) 0.0366(18) 0.0113(15) 0.0115(15) -0.0011(15)
O1 0.025(2) 0.043(2) 0.029(2) 0.0056(17) 0.0098(16) 0.0187(17)
O1W 0.029(2) 0.033(2) 0.030(2) 0.0086(16) 0.0063(16) 0.0068(16)
O2 0.024(2) 0.038(2) 0.030(2) 0.0008(17) 0.0011(16) 0.0065(17)
O3 0.029(2) 0.041(2) 0.037(2) 0.0232(18) 0.0118(17) 0.0139(17)
O4 0.047(3) 0.046(2) 0.050(3) 0.024(2) 0.018(2) 0.029(2)
O5 0.023(2) 0.037(2) 0.043(2) -0.0003(18) 0.0037(17) 0.0070(17)
O6 0.058(3) 0.044(3) 0.054(3) -0.003(2) -0.015(2) 0.028(2)
O7 0.040(2) 0.057(3) 0.034(2) 0.028(2) 0.0167(18) 0.025(2)
O8 0.029(2) 0.051(2) 0.036(2) 0.0209(19) 0.0144(17) 0.0152(19)
O9 0.058(6) 0.070(7) 0.047(6) 0.018(5) 0.020(5) 0.015(5)
N1 0.019(2) 0.030(2) 0.030(2) 0.0069(19) 0.0017(18) 0.0043(18)
N2 0.020(2) 0.030(2) 0.032(2) 0.0091(19) 0.0056(18) 0.0101(19)
N3 0.025(2) 0.029(2) 0.032(2) 0.0099(19) 0.0092(19) 0.0116(19)
N4 0.029(2) 0.025(2) 0.027(2) 0.0097(18) 0.0058(19) 0.0064(19)
N5 0.032(3) 0.030(2) 0.030(2) 0.010(2) 0.0045(19) 0.006(2)
N6 0.029(5) 0.070(10) 0.034(7) 0.005(6) -0.009(5) 0.026(6)
C1 0.018(3) 0.031(3) 0.027(3) 0.005(2) 0.006(2) 0.005(2)
C2 0.024(3) 0.033(3) 0.045(3) 0.009(3) 0.005(2) 0.009(2)
C3 0.019(3) 0.033(3) 0.046(3) 0.012(3) 0.009(2) 0.009(2)
C4 0.029(3) 0.033(3) 0.028(3) 0.011(2) 0.010(2) 0.012(2)
C5 0.026(3) 0.064(4) 0.037(3) 0.024(3) 0.008(2) 0.016(3)
C6 0.031(3) 0.074(5) 0.058(4) 0.040(4) 0.008(3) 0.022(3)
C7 0.039(4) 0.052(4) 0.060(4) 0.034(3) 0.010(3) 0.018(3)
C8 0.029(3) 0.035(3) 0.032(3) 0.016(2) 0.010(2) 0.012(2)
C9 0.029(3) 0.025(3) 0.027(3) 0.010(2) 0.010(2) 0.004(2)
C10 0.048(4) 0.022(3) 0.035(3) 0.014(2) 0.010(3) 0.010(3)
C11 0.046(4) 0.022(3) 0.033(3) 0.010(2) 0.006(3) 0.004(3)
C12 0.022(3) 0.032(3) 0.032(3) 0.004(2) 0.004(2) -0.002(2)
C13 0.030(3) 0.021(3) 0.030(3) 0.007(2) 0.006(2) 0.001(2)
C14 0.029(3) 0.042(3) 0.040(3) 0.012(3) 0.013(3) 0.014(3)
C15 0.022(3) 0.041(3) 0.043(3) 0.016(3) 0.008(2) 0.011(2)
C16 0.032(3) 0.029(3) 0.032(3) 0.013(2) 0.008(2) 0.010(2)
C17 0.048(4) 0.060(4) 0.038(3) 0.003(3) 0.004(3) 0.034(3)
C18 0.042(4) 0.058(4) 0.032(3) 0.007(3) 0.000(3) 0.028(3)
C19 0.028(3) 0.033(3) 0.030(3) 0.013(2) 0.008(2) 0.004(2)
C20 0.028(3) 0.027(3) 0.021(3) 0.007(2) 0.005(2) 0.012(2)
C21 0.026(3) 0.036(3) 0.022(3) 0.015(2) 0.010(2) 0.011(2)
C22 0.022(3) 0.032(3) 0.022(3) 0.009(2) 0.005(2) 0.008(2)
C23 0.021(3) 0.036(3) 0.033(3) 0.013(2) 0.007(2) 0.017(2)
C24 0.027(3) 0.027(3) 0.030(3) 0.009(2) 0.003(2) 0.004(2)
C25 0.028(3) 0.030(3) 0.021(2) 0.009(2) 0.008(2) 0.014(2)
C26 0.022(3) 0.024(3) 0.031(3) 0.009(2) 0.007(2) 0.002(2)
C27 0.022(3) 0.034(3) 0.024(3) 0.009(2) 0.002(2) 0.010(2)
C28 0.037(3) 0.029(3) 0.034(3) 0.007(2) -0.003(3) 0.007(3)
C29 0.034(3) 0.035(3) 0.039(3) 0.011(3) 0.005(3) 0.009(3)
C30 0.038(3) 0.025(3) 0.037(3) 0.003(2) 0.001(3) 0.013(2)
C31 0.028(3) 0.037(3) 0.050(4) 0.014(3) 0.005(3) 0.013(3)
C32 0.032(3) 0.036(3) 0.024(3) 0.013(2) 0.010(2) 0.011(2)
C33 0.028(3) 0.042(3) 0.023(3) 0.013(2) 0.008(2) 0.012(2)
C34 0.029(3) 0.036(3) 0.031(3) 0.019(2) 0.016(2) 0.016(2)
C35 0.023(3) 0.034(3) 0.032(3) 0.013(2) 0.013(2) 0.010(2)
C36 0.048(9) 0.057(9) 0.068(10) 0.009(8) 0.020(7) 0.010(7)
C37 0.113(8) 0.172(11) 0.039(5) 0.006(6) 0.000(5) 0.098(8)

loop_
_atom_type_symbol
_atom_type_description
_atom_type_scat_dispersion_real
_atom_type_scat_dispersion_imag
_atom_type_scat_source
C C 0.0033 0.0016 'International Tables Vol C Tables 4.2.6.8 and 6.1.1.4'
H H 0.0000 0.0000 'International Tables Vol C Tables 4.2.6.8 and 6.1.1.4'
Cd Cd -0.8075 1.2024 'International Tables Vol C Tables 4.2.6.8 and 6.1.1.4'
F F 0.0171 0.0103 'International Tables Vol C Tables 4.2.6.8 and 6.1.1.4'
N N 0.0061 0.0033 'International Tables Vol C Tables 4.2.6.8 and 6.1.1.4'
O O 0.0106 0.0060 'International Tables Vol C Tables 4.2.6.8 and 6.1.1.4'

loop_
_geom_angle_atom_site_label_1
_geom_angle_atom_site_label_2
_geom_angle_atom_site_label_3
_geom_angle
_geom_angle_site_symmetry_1
_geom_angle_site_symmetry_3
_geom_angle_publ_flag
O5 Cd1 O3 101.96(14) . . ?
O5 Cd1 O1W 167.39(13) . . ?
O3 Cd1 O1W 89.33(13) . . ?
O5 Cd1 O1 82.60(13) . . ?
O3 Cd1 O1 136.07(13) . . ?
O1W Cd1 O1 85.36(13) . . ?
O5 Cd1 O7 99.82(15) . . ?
O3 Cd1 O7 89.06(13) . . ?
O1W Cd1 O7 85.82(14) . . ?
O1 Cd1 O7 133.74(13) . . ?
O5 Cd1 O8 83.84(14) . . ?
O3 Cd1 O8 143.02(13) . . ?
O1W Cd1 O8 90.54(13) . . ?
O1 Cd1 O8 80.71(12) . . ?
O7 Cd1 O8 54.06(12) . . ?
O5 Cd1 O4 89.15(14) . . ?
O3 Cd1 O4 52.97(12) . . ?
O1W Cd1 O4 93.28(13) . . ?
O1 Cd1 O4 83.81(12) . . ?
O7 Cd1 O4 142.03(12) . . ?
O8 Cd1 O4 163.69(12) . . ?
O5 Cd1 C32 92.78(16) . . ?
O3 Cd1 C32 116.02(15) . . ?
O1W Cd1 C32 87.20(15) . . ?
O1 Cd1 C32 107.23(14) . . ?
O7 Cd1 C32 26.97(14) . . ?
O8 Cd1 C32 27.11(14) . . ?
O4 Cd1 C32 168.95(14) . . ?
O5 Cd1 C24 94.39(15) . . ?
O3 Cd1 C24 26.64(14) . . ?
O1W Cd1 C24 93.27(14) . . ?
O1 Cd1 C24 110.18(15) . . ?
O7 Cd1 C24 115.61(15) . . ?
O8 Cd1 C24 168.71(15) . . ?
O4 Cd1 C24 26.44(14) . . ?
C32 Cd1 C24 142.50(16) . . ?
C20 O1 Cd1 121.5(3) . . ?
C24 O3 Cd1 98.5(3) . . ?
C24 O4 Cd1 81.7(3) . . ?
C28 O5 Cd1 116.7(3) . . ?
C32 O7 Cd1 93.2(3) . . ?
C32 O8 Cd1 87.1(3) . . ?
C1 N1 C2 109.2(4) . . ?
C1 N1 C19 124.2(4) . . ?
C2 N1 C19 126.4(4) . . ?
C1 N2 C3 109.5(4) . . ?
C1 N2 C4 125.0(4) . . ?
C3 N2 C4 125.2(4) . . ?
C4 N3 C8 116.6(4) . . ?
C9 N4 C10 107.8(4) . . ?
C9 N4 C8 125.6(4) . . ?
C10 N4 C8 126.4(4) . . ?
C9 N5 C11 109.5(5) . . ?
C9 N5 C12 125.6(4) . . ?
C11 N5 C12 124.9(5) . . ?
N6 N6 C37 78.9(15) 2_665 . ?
N6 N6 C36 166.7(19) 2_665 . ?
C37 N6 C36 113.2(11) . . ?
N6 N6 C37 60.7(12) 2_665 2_665 ?
C37 N6 C37 139.5(9) . 2_665 ?
C36 N6 C37 107.1(12) . 2_665 ?
N1 C1 N2 107.8(4) . . ?
N1 C1 H1A 126.1 . . ?
N2 C1 H1A 126.1 . . ?
C3 C2 N1 107.6(5) . . ?
C3 C2 H2A 126.2 . . ?
N1 C2 H2A 126.2 . . ?
C2 C3 N2 105.8(5) . . ?
C2 C3 H3A 127.1 . . ?
N2 C3 H3A 127.1 . . ?
N3 C4 C5 125.2(5) . . ?
N3 C4 N2 113.9(4) . . ?
C5 C4 N2 120.9(5) . . ?
C6 C5 C4 116.3(6) . . ?
C6 C5 H5A 121.9 . . ?
C4 C5 H5A 121.9 . . ?
C7 C6 C5 120.7(5) . . ?
C7 C6 H6A 119.6 . . ?
C5 C6 H6A 119.6 . . ?
C6 C7 C8 117.7(5) . . ?
C6 C7 H7A 121.1 . . ?
C8 C7 H7A 121.1 . . ?
N3 C8 C7 123.4(5) . . ?
N3 C8 N4 114.4(4) . . ?
C7 C8 N4 122.2(5) . . ?
N5 C9 N4 108.0(4) . . ?
N5 C9 H9A 126.0 . . ?
N4 C9 H9A 126.0 . . ?
C11 C10 N4 107.6(5) . . ?
C11 C10 H10A 126.2 . . ?
N4 C10 H10A 126.2 . . ?
C10 C11 N5 107.0(5) . . ?
C10 C11 H11A 126.5 . . ?
N5 C11 H11A 126.5 . . ?
N5 C12 C13 114.4(5) . . ?
N5 C12 H12A 108.7 . . ?
C13 C12 H12A 108.7 . . ?
N5 C12 H12B 108.7 . . ?
C13 C12 H12B 108.7 . . ?
H12A C12 H12B 107.6 . . ?
C14 C13 C18 118.1(5) . . ?
C14 C13 C12 118.5(5) . . ?
C18 C13 C12 123.3(5) . . ?
C15 C14 C13 121.3(5) . . ?
C15 C14 H14A 119.4 . . ?
C13 C14 H14A 119.4 . . ?
C14 C15 C16 120.3(5) . . ?
C14 C15 H15A 119.9 . . ?
C16 C15 H15A 119.9 . . ?
C17 C16 C15 118.6(5) . . ?
C17 C16 C19 121.3(5) . 2_665 ?
C15 C16 C19 120.1(5) . 2_665 ?
C16 C17 C18 121.3(6) . . ?
C16 C17 H17A 119.4 . . ?
C18 C17 H17A 119.4 . . ?
C17 C18 C13 120.3(5) . . ?
C17 C18 H18A 119.8 . . ?
C13 C18 H18A 119.8 . . ?
N1 C19 C16 111.9(4) . 2_665 ?
N1 C19 H19A 109.2 . . ?
C16 C19 H19A 109.2 2_665 . ?
N1 C19 H19B 109.2 . . ?
C16 C19 H19B 109.2 2_665 . ?
H19A C19 H19B 107.9 . . ?
O2 C20 O1 127.8(5) . . ?
O2 C20 C22 116.9(4) . . ?
O1 C20 C22 115.3(4) . . ?
F1 C21 C23 119.0(4) . 2_576 ?
F1 C21 C22 119.1(4) . . ?
C23 C21 C22 121.9(4) 2_576 . ?
C21 C22 C23 116.5(5) . . ?
C21 C22 C20 121.9(4) . . ?
C23 C22 C20 121.6(4) . . ?
F2 C23 C21 119.2(4) . 2_576 ?
F2 C23 C22 119.2(4) . . ?
C21 C23 C22 121.6(4) 2_576 . ?
O4 C24 O3 126.3(5) . . ?
O4 C24 C25 118.6(5) . . ?
O3 C24 C25 115.1(5) . . ?
O4 C24 Cd1 71.9(3) . . ?
O3 C24 Cd1 54.8(3) . . ?
C25 C24 Cd1 166.7(4) . . ?
C26 C25 C27 116.0(4) . 2_666 ?
C26 C25 C24 122.8(5) . . ?
C27 C25 C24 121.1(4) 2_666 . ?
F3 C26 C25 120.4(4) . . ?
F3 C26 C27 117.2(4) . . ?
C25 C26 C27 122.4(5) . . ?
F4 C27 C25 120.2(4) . 2_666 ?
F4 C27 C26 118.2(4) . . ?
C25 C27 C26 121.6(5) 2_666 . ?
O6 C28 O5 128.0(5) . . ?
O6 C28 C30 118.5(5) . . ?
O5 C28 C30 113.4(5) . . ?
F5 C29 C30 120.5(5) . . ?
F5 C29 C31 117.6(5) . 2_565 ?
C30 C29 C31 121.9(5) . 2_565 ?
C29 C30 C31 117.1(5) . . ?
C29 C30 C28 122.2(5) . . ?
C31 C30 C28 120.7(5) . . ?
F6 C31 C30 119.4(5) . . ?
F6 C31 C29 119.5(5) . 2_565 ?
C30 C31 C29 121.0(5) . 2_565 ?
O7 C32 O8 125.5(5) . . ?
O7 C32 C34 116.7(5) . . ?
O8 C32 C34 117.7(4) . . ?
O7 C32 Cd1 59.8(3) . . ?
O8 C32 Cd1 65.8(3) . . ?
C34 C32 Cd1 174.1(4) . . ?
F7 C33 C34 119.4(4) . . ?
F7 C33 C35 118.5(5) . 2_675 ?
C34 C33 C35 122.0(5) . 2_675 ?
C33 C34 C35 116.6(5) . . ?
C33 C34 C32 121.3(5) . . ?
C35 C34 C32 122.1(5) . . ?
F8 C35 C34 120.2(4) . . ?
F8 C35 C33 118.4(5) . 2_675 ?
C34 C35 C33 121.4(5) . 2_675 ?
O9 C36 N6 124.3(14) . . ?
N6 C37 N6 40.5(9) . 2_665 ?

loop_
_geom_bond_atom_site_label_1
_geom_bond_atom_site_label_2
_geom_bond_distance
_geom_bond_site_symmetry_2
_geom_bond_publ_flag
Cd1 O5 2.225(4) . ?
Cd1 O3 2.281(3) . ?
Cd1 O1W 2.316(4) . ?
Cd1 O1 2.341(3) . ?
Cd1 O7 2.366(4) . ?
Cd1 O8 2.497(4) . ?
Cd1 O4 2.650(4) . ?
Cd1 C32 2.734(5) . ?
Cd1 C24 2.759(5) . ?
F1 C21 1.359(5) . ?
F2 C23 1.352(5) . ?
F3 C26 1.363(6) . ?
F4 C27 1.350(6) . ?
F5 C29 1.352(7) . ?
F6 C31 1.340(6) . ?
F7 C33 1.361(6) . ?
F8 C35 1.346(6) . ?
O1 C20 1.257(6) . ?
O2 C20 1.228(6) . ?
O3 C24 1.251(6) . ?
O4 C24 1.242(6) . ?
O5 C28 1.275(7) . ?
O6 C28 1.231(7) . ?
O7 C32 1.242(6) . ?
O8 C32 1.248(6) . ?
O9 C36 1.232(17) . ?
N1 C1 1.320(6) . ?
N1 C2 1.386(7) . ?
N1 C19 1.475(6) . ?
N2 C1 1.346(6) . ?
N2 C3 1.388(6) . ?
N2 C4 1.433(6) . ?
N3 C4 1.321(7) . ?
N3 C8 1.327(6) . ?
N4 C9 1.349(6) . ?
N4 C10 1.394(6) . ?
N4 C8 1.424(7) . ?
N5 C9 1.328(6) . ?
N5 C11 1.381(7) . ?
N5 C12 1.465(6) . ?
N6 N6 0.96(2) 2_665 ?
N6 C37 1.288(15) . ?
N6 C36 1.361(17) . ?
N6 C37 1.450(13) 2_665 ?
C1 H1A 0.9300 . ?
C2 C3 1.355(8) . ?
C2 H2A 0.9300 . ?
C3 H3A 0.9300 . ?
C4 C5 1.377(7) . ?
C5 C6 1.376(8) . ?
C5 H5A 0.9300 . ?
C6 C7 1.362(9) . ?
C6 H6A 0.9300 . ?
C7 C8 1.386(7) . ?
C7 H7A 0.9300 . ?
C9 H9A 0.9300 . ?
C10 C11 1.339(8) . ?
C10 H10A 0.9300 . ?
C11 H11A 0.9300 . ?
C12 C13 1.510(7) . ?
C12 H12A 0.9700 . ?
C12 H12B 0.9700 . ?
C13 C14 1.389(7) . ?
C13 C18 1.390(8) . ?
C14 C15 1.382(8) . ?
C14 H14A 0.9300 . ?
C15 C16 1.390(8) . ?
C15 H15A 0.9300 . ?
C16 C17 1.375(7) . ?
C16 C19 1.508(7) 2_665 ?
C17 C18 1.387(8) . ?
C17 H17A 0.9300 . ?
C18 H18A 0.9300 . ?
C19 H19A 0.9700 . ?
C19 H19B 0.9700 . ?
C20 C22 1.517(7) . ?
C21 C23 1.371(7) 2_576 ?
C21 C22 1.377(7) . ?
C22 C23 1.387(7) . ?
C24 C25 1.524(7) . ?
C25 C26 1.378(7) . ?
C25 C27 1.381(7) 2_666 ?
C26 C27 1.383(7) . ?
C28 C30 1.522(7) . ?
C29 C30 1.374(8) . ?
C29 C31 1.385(8) 2_565 ?
C30 C31 1.381(8) . ?
C32 C34 1.523(7) . ?
C33 C34 1.374(7) . ?
C33 C35 1.383(7) 2_675 ?
C34 C35 1.376(7) . ?

loop_
_geom_torsion_atom_site_label_1
_geom_torsion_atom_site_label_2
_geom_torsion_atom_site_label_3
_geom_torsion_atom_site_label_4
_geom_torsion
_geom_torsion_site_symmetry_1
_geom_torsion_site_symmetry_2
_geom_torsion_site_symmetry_3
_geom_torsion_site_symmetry_4
_geom_torsion_publ_flag
C2 N1 C1 N2 -0.4(6) . . . . ?
C19 N1 C1 N2 -175.4(4) . . . . ?
C3 N2 C1 N1 1.1(6) . . . . ?
C4 N2 C1 N1 175.1(5) . . . . ?
C1 N1 C2 C3 -0.4(6) . . . . ?
C19 N1 C2 C3 174.4(5) . . . . ?
N1 C2 C3 N2 1.0(6) . . . . ?
C1 N2 C3 C2 -1.3(6) . . . . ?
C4 N2 C3 C2 -175.3(5) . . . . ?
C8 N3 C4 C5 0.7(8) . . . . ?
C8 N3 C4 N2 178.0(4) . . . . ?
C1 N2 C4 N3 -141.0(5) . . . . ?
C3 N2 C4 N3 32.1(7) . . . . ?
C1 N2 C4 C5 36.4(8) . . . . ?
C3 N2 C4 C5 -150.5(6) . . . . ?
N3 C4 C5 C6 -1.0(9) . . . . ?
N2 C4 C5 C6 -178.1(5) . . . . ?
C4 C5 C6 C7 -0.4(10) . . . . ?
C5 C6 C7 C8 1.8(11) . . . . ?
C4 N3 C8 C7 0.9(8) . . . . ?
C4 N3 C8 N4 -178.3(4) . . . . ?
C6 C7 C8 N3 -2.2(10) . . . . ?
C6 C7 C8 N4 176.9(6) . . . . ?
C9 N4 C8 N3 -3.7(8) . . . . ?
C10 N4 C8 N3 171.7(5) . . . . ?
C9 N4 C8 C7 177.1(6) . . . . ?
C10 N4 C8 C7 -7.4(9) . . . . ?
C11 N5 C9 N4 -0.5(6) . . . . ?
C12 N5 C9 N4 -178.7(5) . . . . ?
C10 N4 C9 N5 0.6(6) . . . . ?
C8 N4 C9 N5 176.7(5) . . . . ?
C9 N4 C10 C11 -0.4(6) . . . . ?
C8 N4 C10 C11 -176.5(5) . . . . ?
N4 C10 C11 N5 0.1(6) . . . . ?
C9 N5 C11 C10 0.3(6) . . . . ?
C12 N5 C11 C10 178.4(5) . . . . ?
C9 N5 C12 C13 92.3(6) . . . . ?
C11 N5 C12 C13 -85.6(6) . . . . ?
N5 C12 C13 C14 -167.9(5) . . . . ?
N5 C12 C13 C18 14.9(7) . . . . ?
C18 C13 C14 C15 -2.4(8) . . . . ?
C12 C13 C14 C15 -179.7(5) . . . . ?
C13 C14 C15 C16 0.9(8) . . . . ?
C14 C15 C16 C17 1.0(8) . . . . ?
C14 C15 C16 C19 178.9(5) . . . 2_665 ?
C15 C16 C17 C18 -1.3(9) . . . . ?
C19 C16 C17 C18 -179.2(6) 2_665 . . . ?
C16 C17 C18 C13 -0.2(10) . . . . ?
C14 C13 C18 C17 2.0(9) . . . . ?
C12 C13 C18 C17 179.2(6) . . . . ?
C1 N1 C19 C16 88.3(6) . . . 2_665 ?
C2 N1 C19 C16 -85.8(6) . . . 2_665 ?
Cd1 O1 C20 O2 28.4(7) . . . . ?
Cd1 O1 C20 C22 -152.4(3) . . . . ?
F1 C21 C22 C23 179.8(5) . . . . ?
C23 C21 C22 C23 -0.5(9) 2_576 . . . ?
F1 C21 C22 C20 3.0(8) . . . . ?
C23 C21 C22 C20 -177.3(5) 2_576 . . . ?
O2 C20 C22 C21 106.7(6) . . . . ?
O1 C20 C22 C21 -72.7(7) . . . . ?
O2 C20 C22 C23 -70.0(7) . . . . ?
O1 C20 C22 C23 110.6(6) . . . . ?
C21 C22 C23 F2 179.9(5) . . . . ?
C20 C22 C23 F2 -3.3(8) . . . . ?
C21 C22 C23 C21 0.5(9) . . . 2_576 ?
C20 C22 C23 C21 177.3(5) . . . 2_576 ?
Cd1 O4 C24 O3 7.4(5) . . . . ?
Cd1 O4 C24 C25 -171.0(5) . . . . ?
Cd1 O3 C24 O4 -8.6(6) . . . . ?
Cd1 O3 C24 C25 169.8(4) . . . . ?
O4 C24 C25 C26 -127.7(6) . . . . ?
O3 C24 C25 C26 53.7(7) . . . . ?
Cd1 C24 C25 C26 92.5(16) . . . . ?
O4 C24 C25 C27 54.7(7) . . . 2_666 ?
O3 C24 C25 C27 -123.8(5) . . . 2_666 ?
Cd1 C24 C25 C27 -85.1(16) . . . 2_666 ?
C27 C25 C26 F3 179.7(4) 2_666 . . . ?
C24 C25 C26 F3 2.1(8) . . . . ?
C27 C25 C26 C27 -0.9(8) 2_666 . . . ?
C24 C25 C26 C27 -178.6(5) . . . . ?
F3 C26 C27 F4 1.8(7) . . . . ?
C25 C26 C27 F4 -177.6(5) . . . . ?
F3 C26 C27 C25 -179.6(5) . . . 2_666 ?
C25 C26 C27 C25 1.0(9) . . . 2_666 ?
Cd1 O5 C28 O6 37.7(8) . . . . ?
Cd1 O5 C28 C30 -138.9(4) . . . . ?
F5 C29 C30 C31 177.9(5) . . . . ?
C31 C29 C30 C31 0.0(9) 2_565 . . . ?
F5 C29 C30 C28 -3.3(8) . . . . ?
C31 C29 C30 C28 178.8(5) 2_565 . . . ?
O6 C28 C30 C29 120.7(7) . . . . ?
O5 C28 C30 C29 -62.3(7) . . . . ?
O6 C28 C30 C31 -60.5(8) . . . . ?
O5 C28 C30 C31 116.5(6) . . . . ?
C29 C30 C31 F6 177.9(5) . . . . ?
C28 C30 C31 F6 -0.9(8) . . . . ?
C29 C30 C31 C29 0.0(9) . . . 2_565 ?
C28 C30 C31 C29 -178.8(5) . . . 2_565 ?
Cd1 O7 C32 O8 -3.3(6) . . . . ?
Cd1 O7 C32 C34 174.6(4) . . . . ?
Cd1 O8 C32 O7 3.1(6) . . . . ?
Cd1 O8 C32 C34 -174.7(4) . . . . ?
F7 C33 C34 C35 -179.7(5) . . . . ?
C35 C33 C34 C35 -1.1(9) 2_675 . . . ?
F7 C33 C34 C32 2.1(8) . . . . ?
C35 C33 C34 C32 -179.3(5) 2_675 . . . ?
O7 C32 C34 C33 -75.6(7) . . . . ?
O8 C32 C34 C33 102.5(6) . . . . ?
O7 C32 C34 C35 106.3(6) . . . . ?
O8 C32 C34 C35 -75.7(7) . . . . ?
C33 C34 C35 F8 -179.2(5) . . . . ?
C32 C34 C35 F8 -1.0(8) . . . . ?
C33 C34 C35 C33 1.1(9) . . . 2_675 ?
C32 C34 C35 C33 179.3(5) . . . 2_675 ?
N6 N6 C36 O9 -156(8) 2_665 . . . ?
C37 N6 C36 O9 -1(2) . . . . ?
C37 N6 C36 O9 -177.5(13) 2_665 . . . ?
C36 N6 C37 N6 -174(2) . . . 2_665 ?
C37 N6 C37 N6 0.000(3) 2_665 . . 2_665 ?
